data_4115222
loop_
_publ_author_name
'Yoshiki Ueno'
'Yoshimitsu Tachi'
'Shinobu Itoh'

_publ_section_title
;
 Interconversion between Bis(\m-thiolato)dicopper(II) and
 Disulfide-Bridged Dicopper(I) Complexes Mediated by Chloride Ion
;
_journal_name_full 'Journal of the American Chemical Society'
_journal_page_first 12428
_journal_page_last 12429
_journal_paper_doi 10.1021/ja027397m
_journal_volume 124
_journal_year 2002
_chemical_formula_moiety 'C24 H38 Cl3 Cu3 N4 S2 '
_chemical_formula_sum 'C24 H38 Cl3 Cu3 N4 S2'
_chemical_formula_weight 743.71
_space_group_IT_number 2
_symmetry_cell_setting triclinic
_symmetry_Int_Tables_number 2
_symmetry_space_group_name_Hall '-P 1'
_symmetry_space_group_name_H-M 'P -1'
_cell_angle_alpha 60.945(5)
_cell_angle_beta 64.953(1)
_cell_angle_gamma 67.459(2)
_cell_formula_units_Z 2
_cell_length_a 12.1660(3)
_cell_length_b 12.6181(3)
_cell_length_c 12.7139(1)
_cell_measurement_reflns_used 7747
_cell_measurement_temperature 153.1
_cell_measurement_theta_max 27.5
_cell_measurement_theta_min 2.3
_cell_volume 1506.24(8)
_computing_cell_refinement PROCESS-AUTO
_computing_data_collection PROCESS-AUTO
_computing_data_reduction CrystalStructure
_computing_molecular_graphics ORTEP3
_computing_publication_material 'CrystalStructure Ver. 3.00'
_computing_structure_refinement CRYSTALS
_computing_structure_solution SIR92
_diffrn_detector_area_resol_mean 10.00
_diffrn_measured_fraction_theta_full 0.9782
_diffrn_measured_fraction_theta_max 0.9782
_diffrn_measurement_device_type 'Rigaku RAXIS-RAPID'
_diffrn_measurement_method \w
_diffrn_radiation_type 'Mo K\a'
_diffrn_radiation_wavelength 0.7107
_diffrn_reflns_av_R_equivalents 0.042
_diffrn_reflns_limit_h_max 13
_diffrn_reflns_limit_h_min -15
_diffrn_reflns_limit_k_max 16
_diffrn_reflns_limit_k_min -16
_diffrn_reflns_limit_l_max 16
_diffrn_reflns_limit_l_min -16
_diffrn_reflns_number 14075
_diffrn_reflns_theta_full 27.48
_diffrn_reflns_theta_max 27.48
_exptl_absorpt_coefficient_mu 2.525
_exptl_absorpt_correction_T_max 0.604
_exptl_absorpt_correction_T_min 0.345
_exptl_absorpt_correction_type multi-scan
_exptl_absorpt_process_details
;
    Higashi, T. (1995). Program for Absorption Correction.
    Rigaku Corporation, Tokyo, Japan.
;
_exptl_crystal_colour yellow
_exptl_crystal_density_diffrn 1.640
_exptl_crystal_description block
_exptl_crystal_F_000 760.00
_exptl_crystal_size_max 0.20
_exptl_crystal_size_mid 0.20
_exptl_crystal_size_min 0.20
_refine_diff_density_max 0.59
_refine_diff_density_min -0.44
_refine_ls_extinction_coef 294.5(6)
_refine_ls_extinction_method 'Larson (1970) Crystallographic Computing eq. 22'
_refine_ls_goodness_of_fit_ref 0.988
_refine_ls_hydrogen_treatment refall
_refine_ls_number_parameters 364
_refine_ls_number_reflns 5067
_refine_ls_R_factor_gt 0.0350
_refine_ls_shift/su_max 0.0000
_refine_ls_structure_factor_coef F
_refine_ls_weighting_details 'w = 1/[0.0030Fo^2^ + 1.0000\s^2^(Fo) + 0.0000]'
_refine_ls_weighting_scheme calc
_refine_ls_wR_factor_ref 0.0600
_reflns_number_gt 5067
_reflns_number_total 6765
_reflns_threshold_expression F^2^>2.0\s(F^2^)
_cod_data_source_file ja027397m-3_s2_3.cif
_cod_data_source_block '_Didulfide-(mu-chloro)dicopper(I)_Complex___________________'
_cod_original_sg_symbol_H-M 'P -1 '
_cod_original_formula_sum 'C24 H38 Cl3 Cu3 N4 S2 '
_cod_database_code 4115222

loop_
_symmetry_equiv_pos_as_xyz
x,y,z
-x,-y,-z

loop_
_atom_site_label
_atom_site_type_symbol
_atom_site_fract_x
_atom_site_fract_y
_atom_site_fract_z
_atom_site_U_iso_or_equiv
_atom_site_adp_type
_atom_site_occupancy
_atom_site_symmetry_multiplicity
_atom_site_calc_flag
Cu1 Cu 0.45088(4) 0.28206(4) 0.54377(4) 0.0217(1) Uani 1.00 1 d
Cu2 Cu 0.13197(4) 0.35434(4) 0.69564(4) 0.0225(1) Uani 1.00 1 d
Cu3 Cu 0.26945(4) 0.22336(4) 1.07364(4) 0.0298(1) Uani 1.00 1 d
Cl1 Cl 0.26274(7) 0.28587(9) 0.53849(8) 0.0265(2) Uani 1.00 1 d
Cl2 Cl 0.1642(1) 0.0974(1) 1.1267(1) 0.0474(3) Uani 1.00 1 d
Cl3 Cl 0.37361(9) 0.34578(9) 1.03326(9) 0.0338(2) Uani 1.00 1 d
S1 S 0.40706(8) 0.40912(8) 0.64278(8) 0.0220(2) Uani 1.00 1 d
S2 S 0.25058(7) 0.35746(8) 0.79062(7) 0.0207(2) Uani 1.00 1 d
N1 N 0.5624(3) 0.1370(3) 0.6736(3) 0.0227(7) Uani 1.00 1 d
N2 N 0.6086(3) 0.2508(3) 0.4107(3) 0.0207(7) Uani 1.00 1 d
N3 N 0.0200(3) 0.5447(3) 0.6994(2) 0.0198(7) Uani 1.00 1 d
N4 N -0.0363(3) 0.3161(3) 0.7884(3) 0.0202(7) Uani 1.00 1 d
C1 C 0.5289(3) 0.3205(3) 0.7205(4) 0.0271(9) Uani 1.00 1 d
C2 C 0.5434(3) 0.1812(4) 0.7709(3) 0.0274(9) Uani 1.00 1 d
C3 C 0.6913(3) 0.1355(4) 0.5909(3) 0.0266(9) Uani 1.00 1 d
C4 C 0.7059(3) 0.1717(3) 0.4538(3) 0.0243(8) Uani 1.00 1 d
C5 C 0.8179(4) 0.1326(4) 0.3754(4) 0.033(1) Uani 1.00 1 d
C6 C 0.8309(4) 0.1756(4) 0.2497(4) 0.037(1) Uani 1.00 1 d
C7 C 0.7331(4) 0.2551(4) 0.2055(4) 0.032(1) Uani 1.00 1 d
C8 C 0.6207(3) 0.2911(3) 0.2875(3) 0.0247(9) Uani 1.00 1 d
C9 C 0.5117(4) 0.3770(4) 0.2429(3) 0.032(1) Uani 1.00 1 d
C10 C 0.5356(4) 0.0105(3) 0.7348(3) 0.0291(9) Uani 1.00 1 d
C11 C 0.3994(4) 0.0123(5) 0.8106(4) 0.049(1) Uani 1.00 1 d
C12 C 0.5642(5) -0.0401(4) 0.6366(5) 0.047(1) Uani 1.00 1 d
C13 C 0.1648(3) 0.5009(3) 0.8177(3) 0.0246(8) Uani 1.00 1 d
C14 C 0.0307(3) 0.5364(3) 0.8145(3) 0.0249(8) Uani 1.00 1 d
C15 C -0.1073(3) 0.5426(3) 0.7198(3) 0.0231(8) Uani 1.00 1 d
C16 C -0.1328(3) 0.4141(3) 0.7926(3) 0.0210(8) Uani 1.00 1 d
C17 C -0.2553(3) 0.3989(4) 0.8543(3) 0.0260(9) Uani 1.00 1 d
C18 C -0.2782(3) 0.2829(4) 0.9083(3) 0.0272(9) Uani 1.00 1 d
C19 C -0.1788(3) 0.1818(4) 0.9020(3) 0.0271(9) Uani 1.00 1 d
C20 C -0.0589(3) 0.2005(3) 0.8431(3) 0.0231(8) Uani 1.00 1 d
C21 C 0.0536(4) 0.0967(4) 0.8350(4) 0.034(1) Uani 1.00 1 d
C22 C 0.0605(3) 0.6558(3) 0.5873(3) 0.0247(8) Uani 1.00 1 d
C23 C 0.0973(4) 0.6353(4) 0.4672(3) 0.032(1) Uani 1.00 1 d
C24 C -0.0345(4) 0.7789(4) 0.5803(4) 0.036(1) Uani 1.00 1 d
H1 H 0.5113(3) 0.3339(3) 0.7904(4) 0.036(2) Uiso 1.00 1 c
H2 H 0.6123(3) 0.3452(3) 0.6542(4) 0.036(2) Uiso 1.00 1 c
H3 H 0.4913(3) 0.1419(4) 0.8360(3) 0.033(1) Uiso 1.00 1 c
H4 H 0.6244(3) 0.1343(4) 0.8053(3) 0.033(1) Uiso 1.00 1 c
H5 H 0.7216(3) 0.1793(4) 0.5948(3) 0.031(1) Uiso 1.00 1 c
H6 H 0.7618(3) 0.0434(4) 0.6140(3) 0.032(1) Uiso 1.00 1 c
H7 H 0.8820(4) 0.0708(4) 0.4132(4) 0.042(2) Uiso 1.00 1 c
H8 H 0.9041(4) 0.1484(4) 0.1988(4) 0.048(2) Uiso 1.00 1 c
H9 H 0.7339(4) 0.3018(4) 0.1198(4) 0.041(2) Uiso 1.00 1 c
H10 H 0.5442(4) 0.4318(4) 0.1462(3) 0.040(2) Uiso 1.00 1 c
H11 H 0.4729(4) 0.3336(4) 0.2535(3) 0.040(2) Uiso 1.00 1 c
H12 H 0.4707(4) 0.4313(4) 0.2581(3) 0.040(2) Uiso 1.00 1 c
H13 H 0.6018(4) -0.0566(3) 0.7838(3) 0.033(1) Uiso 1.00 1 c
H14 H 0.3913(4) 0.0301(5) 0.8332(4) 0.057(2) Uiso 1.00 1 c
H15 H 0.3779(4) -0.0775(5) 0.8377(4) 0.057(2) Uiso 1.00 1 c
H16 H 0.3488(4) 0.0512(5) 0.7552(4) 0.057(2) Uiso 1.00 1 c
H17 H 0.5660(5) -0.1376(4) 0.6689(5) 0.055(2) Uiso 1.00 1 c
H18 H 0.6484(5) -0.0493(4) 0.5934(5) 0.055(2) Uiso 1.00 1 c
H19 H 0.5097(5) 0.0093(4) 0.5810(5) 0.055(2) Uiso 1.00 1 c
H20 H 0.1717(3) 0.4921(3) 0.9026(3) 0.031(1) Uiso 1.00 1 c
H21 H 0.2006(3) 0.5705(3) 0.7616(3) 0.031(1) Uiso 1.00 1 c
H22 H -0.0180(3) 0.4765(3) 0.8864(3) 0.030(1) Uiso 1.00 1 c
H23 H -0.0122(3) 0.6203(3) 0.8288(3) 0.030(1) Uiso 1.00 1 c
H24 H -0.1816(3) 0.6028(3) 0.7617(3) 0.027(1) Uiso 1.00 1 c
H25 H -0.1176(3) 0.5691(3) 0.6473(3) 0.027(1) Uiso 1.00 1 c
H26 H -0.3230(3) 0.4788(4) 0.8615(3) 0.030(1) Uiso 1.00 1 c
H27 H -0.3589(3) 0.2760(4) 0.9556(3) 0.032(1) Uiso 1.00 1 c
H28 H -0.1848(3) 0.1095(4) 0.9301(3) 0.033(1) Uiso 1.00 1 c
H29 H 0.0395(4) 0.0089(4) 0.8822(4) 0.039(2) Uiso 1.00 1 c
H30 H 0.0782(4) 0.1162(4) 0.7540(4) 0.039(2) Uiso 1.00 1 c
H31 H 0.0885(4) 0.0918(4) 0.8800(4) 0.039(2) Uiso 1.00 1 c
H32 H 0.1314(3) 0.6533(3) 0.6071(3) 0.030(1) Uiso 1.00 1 c
H33 H 0.0195(4) 0.6398(4) 0.4559(3) 0.038(2) Uiso 1.00 1 c
H34 H 0.1500(4) 0.5641(4) 0.4651(3) 0.039(2) Uiso 1.00 1 c
H35 H 0.1131(4) 0.7072(4) 0.4030(3) 0.038(2) Uiso 1.00 1 c
H36 H -0.0935(4) 0.7765(4) 0.5709(4) 0.042(2) Uiso 1.00 1 c
H37 H -0.0003(4) 0.8470(4) 0.5132(4) 0.042(2) Uiso 1.00 1 c
H38 H -0.0580(4) 0.7993(4) 0.6466(4) 0.042(2) Uiso 1.00 1 c

loop_
_atom_site_aniso_label
_atom_site_aniso_U_11
_atom_site_aniso_U_22
_atom_site_aniso_U_33
_atom_site_aniso_U_12
_atom_site_aniso_U_13
_atom_site_aniso_U_23
Cu1 0.0175(2) 0.0239(2) 0.0224(2) -0.0014(2) -0.0072(1) -0.0094(2)
Cu2 0.0166(2) 0.0262(3) 0.0266(2) -0.0044(2) -0.0038(2) -0.0140(2)
Cu3 0.0251(3) 0.0282(3) 0.0359(3) -0.0034(2) -0.0097(2) -0.0136(2)
Cl1 0.0180(4) 0.0393(5) 0.0290(4) -0.0030(3) -0.0065(3) -0.0210(4)
Cl2 0.0365(6) 0.0486(7) 0.0643(7) -0.0163(5) -0.0075(5) -0.0282(6)
Cl3 0.0354(5) 0.0385(5) 0.0323(5) -0.0141(4) -0.0059(4) -0.0163(4)
S1 0.0207(4) 0.0221(4) 0.0237(4) -0.0050(3) -0.0061(3) -0.0094(3)
S2 0.0194(4) 0.0210(4) 0.0224(4) -0.0023(3) -0.0074(3) -0.0096(3)
N1 0.020(1) 0.022(1) 0.025(1) -0.001(1) -0.010(1) -0.008(1)
N2 0.022(1) 0.017(1) 0.023(1) -0.006(1) -0.006(1) -0.007(1)
N3 0.020(1) 0.020(1) 0.018(1) -0.005(1) -0.006(1) -0.005(1)
N4 0.021(1) 0.018(1) 0.020(1) -0.005(1) -0.006(1) -0.007(1)
C1 0.024(2) 0.031(2) 0.035(2) -0.005(1) -0.014(1) -0.017(2)
C2 0.025(2) 0.032(2) 0.025(2) -0.004(1) -0.012(1) -0.008(1)
C3 0.020(2) 0.029(2) 0.030(2) -0.002(1) -0.010(1) -0.011(1)
C4 0.019(2) 0.025(2) 0.031(2) -0.004(1) -0.005(1) -0.014(1)
C5 0.024(2) 0.033(2) 0.048(2) 0.004(2) -0.011(2) -0.026(2)
C6 0.029(2) 0.048(3) 0.044(2) -0.007(2) 0.000(2) -0.035(2)
C7 0.036(2) 0.039(2) 0.028(2) -0.014(2) -0.002(2) -0.019(2)
C8 0.029(2) 0.024(2) 0.025(2) -0.009(1) -0.008(1) -0.010(1)
C9 0.041(2) 0.032(2) 0.027(2) -0.011(2) -0.014(2) -0.008(2)
C10 0.031(2) 0.020(2) 0.030(2) -0.006(1) -0.012(1) -0.003(1)
C11 0.043(3) 0.048(3) 0.051(3) -0.024(2) -0.003(2) -0.013(2)
C12 0.066(3) 0.023(2) 0.050(3) -0.018(2) -0.008(2) -0.014(2)
C13 0.026(2) 0.025(2) 0.026(2) -0.000(1) -0.011(1) -0.014(1)
C14 0.025(2) 0.027(2) 0.023(2) -0.001(1) -0.007(1) -0.014(1)
C15 0.021(2) 0.021(2) 0.026(2) 0.000(1) -0.011(1) -0.009(1)
C16 0.020(2) 0.026(2) 0.018(1) -0.004(1) -0.007(1) -0.009(1)
C17 0.022(2) 0.031(2) 0.023(2) -0.003(1) -0.008(1) -0.010(1)
C18 0.018(2) 0.038(2) 0.023(2) -0.012(1) -0.004(1) -0.008(1)
C19 0.031(2) 0.026(2) 0.025(2) -0.012(1) -0.006(1) -0.008(1)
C20 0.027(2) 0.019(2) 0.023(2) -0.004(1) -0.008(1) -0.009(1)
C21 0.031(2) 0.021(2) 0.045(2) -0.006(2) -0.005(2) -0.014(2)
C22 0.028(2) 0.024(2) 0.024(2) -0.009(1) -0.009(1) -0.006(1)
C23 0.046(2) 0.028(2) 0.023(2) -0.015(2) -0.009(2) -0.005(1)
C24 0.040(2) 0.021(2) 0.043(2) -0.006(2) -0.017(2) -0.007(2)

loop_
_atom_type_symbol
_atom_type_description
_atom_type_scat_dispersion_real
_atom_type_scat_dispersion_imag
_atom_type_scat_source
C C 0.006 0.003
;
International Tables for Crystallography
(1992, Vol. C, Tables 4.2.6.8 and 6.1.1.4)
;
H H 0.000 0.000
;
International Tables for Crystallography
(1992, Vol. C, Table 6.1.1.4)
;
N N 0.011 0.006
;
International Tables for Crystallography
(1992, Vol. C, Tables 4.2.6.8 and 6.1.1.4)
;
S S 0.148 0.159
;
International Tables for Crystallography
(1992, Vol. C, Tables 4.2.6.8 and 6.1.1.4)
;
Cu Cu 0.284 1.430
;
International Tables for Crystallography
(1992, Vol. C, Tables 4.2.6.8 and 6.1.1.4)
;
Cl Cl 0.174 0.200
;
International Tables for Crystallography
(1992, Vol. C, Tables 4.2.6.8 and 6.1.1.4)
;

loop_
_geom_angle_atom_site_label_1
_geom_angle_atom_site_label_2
_geom_angle_atom_site_label_3
_geom_angle
_geom_angle_publ_flag
Cl1 Cu1 S1 105.88(3) yes
Cl1 Cu1 N1 128.77(8) yes
S1 Cu1 N1 88.39(8) yes
Cl1 Cu1 N2 120.75(8) yes
S1 Cu1 N2 125.98(8) yes
N1 Cu1 N2 83.08(11) yes
Cl1 Cu2 S2 107.59(3) yes
Cl1 Cu2 N3 133.76(7) yes
S2 Cu2 N3 87.34(7) yes
Cl1 Cu2 N4 120.59(8) yes
S2 Cu2 N4 122.68(8) yes
N3 Cu2 N4 81.2(1) yes
Cl2 Cu3 Cl3 176.18(5) yes
Cu1 Cl1 Cu2 99.76(3) yes
Cu1 S1 S2 101.29(4) yes
Cu1 S1 C1 96.27(12) yes
S2 S1 C1 101.27(13) yes
Cu2 S2 S1 103.10(4) yes
Cu2 S2 C13 99.91(11) yes
S1 S2 C13 102.63(12) yes
Cu1 N1 C2 108.5(2) yes
Cu1 N1 C3 102.8(2) yes
C2 N1 C3 108.8(3) yes
Cu1 N1 C10 115.1(2) yes
C2 N1 C10 110.3(3) yes
C3 N1 C10 111.0(3) yes
Cu1 N2 C4 115.0(2) yes
Cu1 N2 C8 125.9(2) yes
C4 N2 C8 118.8(3) yes
Cu2 N3 C14 101.70(19) yes
Cu2 N3 C15 103.28(19) yes
C14 N3 C15 109.9(3) yes
Cu2 N3 C22 117.2(2) yes
C14 N3 C22 112.0(3) yes
C15 N3 C22 112.0(3) yes
Cu2 N4 C16 116.1(2) yes
Cu2 N4 C20 124.7(2) yes
C16 N4 C20 119.1(3) yes
S1 C1 C2 112.8(2) yes
S1 C1 H1 112.3(4) no
C2 C1 H1 103.0(5) no
S1 C1 H2 107.3(4) no
C2 C1 H2 110.0(5) no
H1 C1 H2 111.6(5) no
N1 C2 C1 113.2(3) yes
N1 C2 H3 104.4(5) no
C1 C2 H3 123.4(5) no
N1 C2 H4 107.3(4) no
C1 C2 H4 108.9(5) no
H3 C2 H4 97.9(5) no
N1 C3 C4 114.3(3) yes
N1 C3 H5 111.5(5) no
C4 C3 H5 108.7(5) no
N1 C3 H6 116.9(4) no
C4 C3 H6 102.8(4) no
H5 C3 H6 101.4(5) no
N2 C4 C3 117.0(3) yes
N2 C4 C5 122.0(3) yes
C3 C4 C5 120.8(3) yes
C4 C5 C6 119.3(4) yes
C4 C5 H7 117.8(5) no
C6 C5 H7 122.7(6) no
C5 C6 C7 119.2(3) yes
C5 C6 H8 119.0(6) no
C7 C6 H8 121.8(6) no
C6 C7 C8 120.1(4) yes
C6 C7 H9 127.2(6) no
C8 C7 H9 112.0(5) no
N2 C8 C7 120.7(3) yes
N2 C8 C9 117.6(3) yes
C7 C8 C9 121.7(3) yes
C8 C9 H10 108.4(5) no
C8 C9 H11 104.9(5) no
H10 C9 H11 111.0(6) no
C8 C9 H12 127.6(6) no
H10 C9 H12 93.0(6) no
H11 C9 H12 111.0(7) no
N1 C10 C11 111.8(3) yes
N1 C10 C12 110.9(3) yes
C11 C10 C12 107.0(4) yes
N1 C10 H13 110.6(5) no
C11 C10 H13 115.7(5) no
C12 C10 H13 99.9(5) no
C10 C11 H14 105.9(9) no
C10 C11 H15 110.1(6) no
H14 C11 H15 127.7(1) no
C10 C11 H16 110.1(6) no
H14 C11 H16 113.8(1) no
H15 C11 H16 87.9(6) no
C10 C12 H17 118.1(6) no
C10 C12 H18 109.3(6) no
H17 C12 H18 93.8(7) no
C10 C12 H19 112.9(6) no
H17 C12 H19 107.8(7) no
H18 C12 H19 113.6(7) no
S2 C13 C14 111.2(2) yes
S2 C13 H20 109.5(4) no
C14 C13 H20 113.7(5) no
S2 C13 H21 115.4(4) no
C14 C13 H21 108.2(5) no
H20 C13 H21 98.4(5) no
N3 C14 C13 114.1(3) yes
N3 C14 H22 107.0(4) no
C13 C14 H22 111.5(5) no
N3 C14 H23 112.4(4) no
C13 C14 H23 106.9(4) no
H22 C14 H23 104.4(5) no
N3 C15 C16 113.2(3) yes
N3 C15 H24 117.3(4) no
C16 C15 H24 107.7(4) no
N3 C15 H25 108.2(4) no
C16 C15 H25 106.5(5) no
H24 C15 H25 102.9(5) no
N4 C16 C15 118.4(3) yes
N4 C16 C17 121.3(3) yes
C15 C16 C17 120.2(3) yes
C16 C17 C18 119.6(3) yes
C16 C17 H26 115.7(5) no
C18 C17 H26 124.5(5) no
C17 C18 C19 119.2(3) yes
C17 C18 H27 116.5(5) no
C19 C18 H27 123.8(5) no
C18 C19 C20 119.3(3) yes
C18 C19 H28 125.2(5) no
C20 C19 H28 115.5(5) no
N4 C20 C19 121.4(3) yes
N4 C20 C21 115.7(3) yes
C19 C20 C21 122.9(3) yes
C20 C21 H29 116.9(5) no
C20 C21 H30 99.1(5) no
H29 C21 H30 110.3(6) no
C20 C21 H31 104.7(5) no
H29 C21 H31 96.8(6) no
H30 C21 H31 130.3(7) no
N3 C22 C23 110.0(3) yes
N3 C22 C24 114.6(3) yes
C23 C22 C24 110.5(3) yes
N3 C22 H32 98.0(4) no
C23 C22 H32 113.7(5) no
C24 C22 H32 109.7(5) no
C22 C23 H33 107.1(5) no
C22 C23 H34 116.1(5) no
H33 C23 H34 108.5(6) no
C22 C23 H35 106.4(5) no
H33 C23 H35 96.9(5) no
H34 C23 H35 119.6(6) no
C22 C24 H36 108.2(6) no
C22 C24 H37 110.9(5) no
H36 C24 H37 110.6(7) no
C22 C24 H38 115.6(6) no
H36 C24 H38 109.7(7) no
H37 C24 H38 101.7(6) no

loop_
_geom_bond_atom_site_label_1
_geom_bond_atom_site_label_2
_geom_bond_distance
_geom_bond_publ_flag
Cu1 Cl1 2.2998(9) yes
Cu1 S1 2.2750(9) yes
Cu1 N1 2.230(3) yes
Cu1 N2 2.005(3) yes
Cu2 Cl1 2.2806(9) yes
Cu2 S2 2.2598(9) yes
Cu2 N3 2.275(3) yes
Cu2 N4 1.994(3) yes
Cu3 Cl2 2.0996(11) yes
Cu3 Cl3 2.106(1) yes
S1 S2 2.0770(11) yes
S1 C1 1.822(4) yes
S2 C13 1.826(3) yes
N1 C2 1.492(4) yes
N1 C3 1.472(4) yes
N1 C10 1.495(5) yes
N2 C4 1.345(4) yes
N2 C8 1.350(4) yes
N3 C14 1.473(4) yes
N3 C15 1.467(4) yes
N3 C22 1.495(4) yes
N4 C16 1.345(4) yes
N4 C20 1.359(4) yes
C1 C2 1.515(5) yes
C1 H1 0.906(7) no
C1 H2 1.050(5) no
C2 H3 0.854(4) no
C2 H4 1.086(7) no
C3 C4 1.519(5) yes
C3 H5 0.801(6) no
C3 H6 1.135(6) no
C4 C5 1.381(5) yes
C5 C6 1.372(6) yes
C5 H7 0.966(6) no
C6 C7 1.358(6) yes
C6 H8 0.907(5) no
C7 C8 1.393(5) yes
C7 H9 0.952(6) no
C8 C9 1.480(5) yes
C9 H10 1.058(6) no
C9 H11 0.783(6) no
C9 H12 0.735(5) no
C10 C11 1.522(5) yes
C10 C12 1.525(6) yes
C10 H13 1.069(6) no
C11 H14 0.405(4) no
C11 H15 1.12(1) no
C11 H16 0.957(8) no
C12 H17 1.085(8) no
C12 H18 0.927(7) no
C12 H19 0.990(9) no
C13 C14 1.530(5) yes
C13 H20 1.068(7) no
C13 H21 0.944(6) no
C14 H22 0.985(5) no
C14 H23 1.053(6) no
C15 C16 1.506(5) yes
C15 H24 1.066(6) no
C15 H25 0.862(5) no
C16 C17 1.398(5) yes
C17 C18 1.366(5) yes
C17 H26 1.046(6) no
C18 C19 1.389(5) yes
C18 H27 0.921(4) no
C19 C20 1.383(5) yes
C19 H28 0.823(5) no
C20 C21 1.496(5) yes
C21 H29 1.016(6) no
C21 H30 0.872(6) no
C21 H31 0.814(7) no
C22 C23 1.521(5) yes
C22 C24 1.527(5) yes
C22 H32 0.983(7) no
C23 H33 0.993(8) no
C23 H34 0.887(5) no
C23 H35 0.899(5) no
C24 H36 0.789(7) no
C24 H37 0.950(6) no
C24 H38 0.899(7) no

loop_
_geom_contact_atom_site_label_1
_geom_contact_atom_site_label_2
_geom_contact_site_symmetry_2
_geom_contact_distance
_geom_contact_publ_flag
Cu1 Cu2 . 3.5026(6) yes
Cu1 Cl1 . 2.2998(9) yes
Cu1 S1 . 2.2750(9) yes
Cu1 S2 . 3.3675(9) yes
Cu1 N1 . 2.230(3) yes
Cu1 N2 . 2.005(3) yes
Cu1 C1 . 3.066(3) yes
Cu1 C2 . 3.051(3) yes
Cu1 C3 . 2.932(3) yes
Cu1 C4 . 2.847(3) yes
Cu1 C8 . 3.003(3) yes
Cu1 C9 . 3.232(4) yes
Cu1 C10 . 3.167(4) yes
Cu1 C11 . 3.479(5) yes
Cu1 C12 . 3.499(4) yes
Cu1 H2 . 3.33(2) no
Cu1 H3 . 3.42(3) no
Cu1 H5 . 3.27(2) no
Cu1 H11 . 3.33(2) no
Cu1 H12 . 3.12(3) no
Cu1 H14 . 3.51(5) no
Cu1 H16 . 3.10(3) no
Cu1 H19 . 3.06(2) no
Cu2 Cl1 . 2.2806(9) yes
Cu2 S1 . 3.3983(9) yes
Cu2 S2 . 2.2598(9) yes
Cu2 N3 . 2.275(3) yes
Cu2 N4 . 1.994(3) yes
Cu2 C13 . 3.141(3) yes
Cu2 C14 . 2.950(3) yes
Cu2 C15 . 2.977(3) yes
Cu2 C16 . 2.854(3) yes
Cu2 C20 . 2.985(3) yes
Cu2 C21 . 3.157(4) yes
Cu2 C22 . 3.242(4) yes
Cu2 C23 . 3.327(4) yes
Cu2 H22 . 3.05(2) no
Cu2 H25 . 3.25(2) no
Cu2 H30 . 2.99(2) no
Cu2 H31 . 3.08(3) no
Cu2 H32 . 3.37(2) no
Cu2 H33 2_566 3.14(5) no
Cu2 H34 . 2.83(3) no
Cu3 Cl2 . 2.0996(11) yes
Cu3 Cl3 . 2.106(1) yes
Cu3 S2 . 3.2174(9) yes
Cu3 C10 2_657 3.579(4) yes
Cu3 H1 . 3.59(3) no
Cu3 H3 . 3.38(2) no
Cu3 H13 2_657 2.52(7) no
Cu3 H20 . 3.10(3) no
Cu3 H23 2_567 3.10(7) no
Cu3 H24 2_567 3.3(1) no
Cu3 H38 2_567 3.3(2) no
Cl1 H11 . 3.35(2) no
Cl1 H12 . 3.47(3) no
Cl1 H16 . 3.10(4) no
Cl1 H17 2_656 3.46(6) no
Cl1 H25 2_566 2.98(4) no
Cl1 H30 . 3.15(3) no
Cl1 H33 2_566 3.17(4) no
Cl1 H34 . 3.05(2) no
Cl1 H36 2_566 3.39(6) no
Cl2 C6 1_456 3.595(4) yes
Cl2 H4 2_657 3.09(3) no
Cl2 H6 2_657 3.23(6) no
Cl2 H8 1_456 2.8(1) no
Cl2 H13 2_657 3.27(5) no
Cl2 H23 2_567 3.5(1) no
Cl2 H28 2_557 2.93(3) no
Cl2 H29 2_557 3.30(3) no
Cl2 H38 2_567 3.3(2) no
Cl3 H1 . 2.87(1) no
Cl3 H10 2_666 2.84(7) no
Cl3 H11 1_556 3.41(5) no
Cl3 H13 2_657 3.21(8) no
Cl3 H20 . 3.03(2) no
Cl3 H24 2_567 2.83(8) no
Cl3 H26 2_567 2.86(6) no
Cl3 H27 1_655 2.88(5) no
S1 S2 . 2.0770(11) yes
S1 N1 . 3.140(3) yes
S1 C1 . 1.822(4) yes
S1 C2 . 2.785(4) yes
S1 C13 . 3.051(3) yes
S1 H1 . 2.32(1) no
S1 H2 . 2.36(1) no
S1 H2 2_666 3.57(1) no
S1 H3 . 3.15(3) no
S1 H21 . 2.93(2) no
S1 H32 . 3.60(2) no
S2 N3 . 3.131(3) yes
S2 C1 . 3.019(4) yes
S2 C2 . 3.378(4) yes
S2 C13 . 1.826(3) yes
S2 C14 . 2.774(4) yes
S2 H1 . 3.07(1) no
S2 H3 . 3.18(2) no
S2 H20 . 2.40(2) no
S2 H21 . 2.39(1) no
S2 H22 . 3.01(2) no
S2 H32 . 3.43(4) no
N1 N2 . 2.813(4) yes
N1 C1 . 2.510(4) yes
N1 C2 . 1.492(4) yes
N1 C3 . 1.472(4) yes
N1 C4 . 2.513(4) yes
N1 C10 . 1.495(5) yes
N1 C11 . 2.499(5) yes
N1 C12 . 2.487(5) yes
N1 H1 . 3.22(3) no
N1 H2 . 2.79(2) no
N1 H3 . 1.89(1) no
N1 H4 . 2.09(1) no
N1 H5 . 1.92(1) no
N1 H6 . 2.23(1) no
N1 H13 . 2.12(2) no
N1 H14 . 2.49(2) no
N1 H15 . 3.45(3) no
N1 H16 . 2.79(2) no
N1 H17 . 3.48(3) no
N1 H18 . 2.68(2) no
N1 H19 . 2.77(3) no
N2 C3 . 2.444(4) yes
N2 C4 . 1.345(4) yes
N2 C5 . 2.383(5) yes
N2 C6 . 2.764(5) yes
N2 C7 . 2.384(4) yes
N2 C8 . 1.350(4) yes
N2 C9 . 2.422(5) yes
N2 C12 . 3.461(5) yes
N2 H5 . 2.81(2) no
N2 H6 . 3.28(3) no
N2 H7 . 3.23(2) no
N2 H9 . 3.18(2) no
N2 H10 . 3.25(3) no
N2 H11 . 2.69(2) no
N2 H12 . 2.70(2) no
N2 H18 . 3.31(4) no
N2 H19 . 3.10(3) no
N2 H21 2_666 3.19(9) no
N3 N4 . 2.785(4) yes
N3 C13 . 2.521(4) yes
N3 C14 . 1.473(4) yes
N3 C15 . 1.467(4) yes
N3 C16 . 2.483(4) yes
N3 C22 . 1.495(4) yes
N3 C23 . 2.470(4) yes
N3 C24 . 2.543(5) yes
N3 H20 . 3.46(2) no
N3 H21 . 2.80(2) no
N3 H22 . 2.00(1) no
N3 H23 . 2.11(1) no
N3 H24 . 2.17(1) no
N3 H25 . 1.92(1) no
N3 H32 . 1.90(1) no
N3 H33 . 2.73(2) no
N3 H34 . 2.65(1) no
N3 H35 . 3.22(3) no
N3 H36 . 2.70(2) no
N3 H37 . 3.35(4) no
N3 H38 . 2.79(2) no
N4 C14 . 3.371(4) yes
N4 C15 . 2.449(4) yes
N4 C16 . 1.345(4) yes
N4 C17 . 2.391(4) yes
N4 C18 . 2.772(4) yes
N4 C19 . 2.391(4) yes
N4 C20 . 1.359(4) yes
N4 C21 . 2.418(5) yes
N4 C23 2_566 3.354(4) yes
N4 H22 . 2.95(2) no
N4 H24 . 3.28(2) no
N4 H25 . 2.81(3) no
N4 H26 . 3.30(2) no
N4 H28 . 3.10(3) no
N4 H29 . 3.32(3) no
N4 H30 . 2.52(2) no
N4 H31 . 2.58(2) no
N4 H33 2_566 2.81(7) no
N4 H34 2_566 3.47(6) no
N4 H35 2_566 3.1(1) no
C1 C2 . 1.515(5) yes
C1 C3 . 3.084(5) yes
C1 H1 . 0.906(7) no
C1 H2 . 1.050(5) no
C1 H3 . 2.11(2) no
C1 H4 . 2.13(2) no
C1 H5 . 2.76(2) no
C1 H12 2_666 3.27(5) no
C1 H27 1_655 3.51(7) no
C2 C3 . 2.410(5) yes
C2 C10 . 2.451(5) yes
C2 C11 . 2.988(6) yes
C2 H1 . 1.93(1) no
C2 H2 . 2.12(2) no
C2 H3 . 0.854(4) no
C2 H4 . 1.086(7) no
C2 H5 . 2.37(1) no
C2 H6 . 3.07(2) no
C2 H13 . 2.74(2) no
C2 H14 . 2.77(2) no
C2 H16 . 3.47(3) no
C3 C4 . 1.519(5) yes
C3 C5 . 2.523(5) yes
C3 C10 . 2.445(5) yes
C3 C12 . 2.873(6) yes
C3 H2 . 2.84(2) no
C3 H3 . 3.05(2) no
C3 H4 . 2.49(2) no
C3 H5 . 0.801(6) no
C3 H6 . 1.135(6) no
C3 H7 . 2.65(2) no
C3 H13 . 2.66(3) no
C3 H18 . 2.56(2) no
C3 H19 . 3.25(3) no
C3 H32 2_666 3.37(9) no
C3 H37 2_666 3.5(2) no
C4 C5 . 1.381(5) yes
C4 C6 . 2.375(5) yes
C4 C7 . 2.709(5) yes
C4 C8 . 2.319(5) yes
C4 C10 . 3.332(5) yes
C4 C12 . 3.103(5) yes
C4 H5 . 1.93(1) no
C4 H6 . 2.09(2) no
C4 H7 . 2.02(1) no
C4 H8 . 3.19(2) no
C4 H18 . 2.66(3) no
C4 H19 . 3.13(3) no
C4 H21 2_666 3.3(1) no
C4 H32 2_666 3.1(1) no
C5 C6 . 1.372(6) yes
C5 C7 . 2.354(6) yes
C5 C8 . 2.726(5) yes
C5 C24 2_666 3.555(6) yes
C5 H5 . 2.79(2) no
C5 H6 . 2.54(2) no
C5 H7 . 0.966(6) no
C5 H8 . 1.98(1) no
C5 H9 . 3.25(3) no
C5 H18 . 3.13(3) no
C5 H21 2_666 3.2(1) no
C5 H32 2_666 3.1(1) no
C5 H37 1_645 3.5(2) no
C5 H37 2_666 3.2(2) no
C5 H38 2_666 3.2(2) no
C6 C7 . 1.358(6) yes
C6 C8 . 2.384(5) yes
C6 H7 . 2.06(2) no
C6 H8 . 0.907(5) no
C6 H9 . 2.08(2) no
C6 H21 2_666 3.0(2) no
C6 H23 2_666 3.5(2) no
C6 H29 2_656 3.1(1) no
C6 H30 2_656 3.43(9) no
C7 C8 . 1.393(5) yes
C7 C9 . 2.509(6) yes
C7 C13 2_666 3.585(5) yes
C7 H7 . 3.24(3) no
C7 H8 . 1.99(1) no
C7 H9 . 0.952(6) no
C7 H10 . 2.59(2) no
C7 H11 . 2.81(2) no
C7 H12 . 3.13(2) no
C7 H15 2_656 3.4(1) no
C7 H20 2_666 3.3(1) no
C7 H21 2_666 2.9(1) no
C8 C9 . 1.480(5) yes
C8 H8 . 3.21(2) no
C8 H9 . 1.96(1) no
C8 H10 . 2.07(2) no
C8 H11 . 1.84(1) no
C8 H12 . 2.01(1) no
C8 H17 2_656 3.2(1) no
C8 H21 2_666 3.0(1) no
C9 C17 2_566 3.517(5) yes
C9 H1 2_666 3.37(5) no
C9 H9 . 2.56(2) no
C9 H10 . 1.058(6) no
C9 H11 . 0.783(6) no
C9 H12 . 0.735(5) no
C9 H17 2_656 3.0(1) no
C9 H26 2_566 2.7(1) no
C10 C11 . 1.522(5) yes
C10 C12 . 1.525(6) yes
C10 H3 . 2.34(2) no
C10 H4 . 2.81(2) no
C10 H5 . 3.07(3) no
C10 H6 . 2.60(1) no
C10 H13 . 1.069(6) no
C10 H14 . 1.678(9) no
C10 H15 . 2.17(2) no
C10 H16 . 2.06(1) no
C10 H17 . 2.25(2) no
C10 H18 . 2.03(2) no
C10 H19 . 2.12(2) no
C11 C12 . 2.450(6) yes
C11 H3 . 2.50(2) no
C11 H4 . 3.58(3) no
C11 H13 . 2.21(1) no
C11 H14 . 0.405(4) no
C11 H15 . 1.12(1) no
C11 H16 . 0.957(8) no
C11 H17 . 2.87(3) no
C11 H18 . 3.26(2) no
C11 H19 . 2.66(2) no
C11 H27 2_557 3.46(8) no
C11 H28 2_557 3.30(5) no
C11 H31 . 3.35(2) no
C12 H6 . 2.84(2) no
C12 H11 2_656 3.4(1) no
C12 H13 . 2.01(2) no
C12 H14 . 2.78(2) no
C12 H15 . 2.58(2) no
C12 H16 . 2.55(2) no
C12 H17 . 1.085(8) no
C12 H18 . 0.927(7) no
C12 H19 . 0.990(9) no
C12 H19 2_656 3.070(9) no
C13 C14 . 1.530(5) yes
C13 C22 . 3.114(5) yes
C13 H20 . 1.068(7) no
C13 H21 . 0.944(6) no
C13 H22 . 2.10(1) no
C13 H22 2_567 3.52(1) no
C13 H23 . 2.10(1) no
C13 H32 . 2.52(2) no
C14 C15 . 2.407(5) yes
C14 C16 . 3.107(5) yes
C14 C22 . 2.460(5) yes
C14 C24 . 3.185(5) yes
C14 H20 . 2.19(2) no
C14 H20 2_567 3.32(2) no
C14 H21 . 2.03(1) no
C14 H22 . 0.985(5) no
C14 H23 . 1.053(6) no
C14 H24 . 2.66(2) no
C14 H25 . 3.13(2) no
C14 H32 . 2.35(2) no
C14 H36 . 3.52(4) no
C14 H38 . 3.01(3) no
C15 C16 . 1.506(5) yes
C15 C17 . 2.518(5) yes
C15 C22 . 2.456(5) yes
C15 C23 . 3.113(5) yes
C15 C24 . 2.893(5) yes
C15 H22 . 2.43(2) no
C15 H23 . 2.79(2) no
C15 H24 . 1.066(6) no
C15 H25 . 0.862(5) no
C15 H26 . 2.64(2) no
C15 H32 . 3.17(2) no
C15 H33 . 2.87(2) no
C15 H33 2_566 3.54(2) no
C15 H34 . 3.40(2) no
C15 H34 2_566 3.50(2) no
C15 H36 . 2.65(3) no
C15 H38 . 3.13(2) no
C16 C17 . 1.398(5) yes
C16 C18 . 2.390(5) yes
C16 C19 . 2.735(5) yes
C16 C20 . 2.331(5) yes
C16 C23 2_566 3.475(5) yes
C16 H9 1_456 3.5(1) no
C16 H22 . 2.67(2) no
C16 H24 . 2.09(1) no
C16 H25 . 1.94(2) no
C16 H26 . 2.08(1) no
C16 H27 . 3.20(3) no
C16 H28 . 3.55(3) no
C16 H33 2_566 3.17(5) no
C16 H34 2_566 3.24(4) no
C16 H35 2_566 3.39(8) no
C17 C18 . 1.366(5) yes
C17 C19 . 2.376(5) yes
C17 C20 . 2.732(5) yes
C17 H9 1_456 2.9(2) no
C17 H10 1_456 3.6(1) no
C17 H10 2_566 3.3(1) no
C17 H11 2_566 3.47(9) no
C17 H12 2_566 3.06(9) no
C17 H24 . 2.60(2) no
C17 H25 . 2.81(3) no
C17 H26 . 1.046(6) no
C17 H27 . 1.96(1) no
C17 H28 . 3.14(2) no
C17 H34 2_566 3.54(6) no
C18 C19 . 1.389(5) yes
C18 C20 . 2.392(5) yes
C18 H1 1_455 3.21(6) no
C18 H4 1_455 3.47(7) no
C18 H9 1_456 2.9(2) no
C18 H15 2_557 3.10(8) no
C18 H26 . 2.14(1) no
C18 H27 . 0.921(4) no
C18 H28 . 1.98(1) no
C18 H35 2_566 3.6(2) no
C19 C20 . 1.383(5) yes
C19 C21 . 2.529(5) yes
C19 H4 1_455 3.45(6) no
C19 H9 1_456 3.4(2) no
C19 H15 2_557 3.16(6) no
C19 H26 . 3.35(2) no
C19 H27 . 2.05(1) no
C19 H28 . 0.823(5) no
C19 H29 . 2.72(2) no
C19 H29 2_557 3.25(2) no
C19 H30 . 2.92(2) no
C19 H31 . 2.94(2) no
C19 H31 2_557 3.34(2) no
C19 H35 2_566 3.3(2) no
C20 C21 . 1.496(5) yes
C20 H27 . 3.24(2) no
C20 H28 . 1.89(1) no
C20 H29 . 2.15(1) no
C20 H29 2_557 3.24(1) no
C20 H30 . 1.85(1) no
C20 H31 . 1.88(1) no
C20 H33 2_566 3.2(1) no
C20 H35 2_566 3.0(1) no
C21 H8 2_656 3.1(1) no
C21 H16 . 3.19(2) no
C21 H28 . 2.60(1) no
C21 H28 2_557 3.40(1) no
C21 H29 . 1.016(6) no
C21 H29 2_557 3.007(6) no
C21 H30 . 0.872(6) no
C21 H31 . 0.814(7) no
C21 H31 2_557 3.355(7) no
C22 C23 . 1.521(5) yes
C22 C24 . 1.527(5) yes
C22 H5 2_666 3.3(1) no
C22 H21 . 2.91(2) no
C22 H22 . 3.27(4) no
C22 H23 . 2.66(2) no
C22 H24 . 2.93(2) no
C22 H25 . 2.47(2) no
C22 H32 . 0.983(7) no
C22 H33 . 2.05(2) no
C22 H34 . 2.07(2) no
C22 H35 . 1.97(1) no
C22 H36 . 1.93(1) no
C22 H37 . 2.07(1) no
C22 H38 . 2.08(1) no
C23 C24 . 2.504(6) yes
C23 H2 2_666 3.26(7) no
C23 H5 2_666 3.4(1) no
C23 H25 . 2.74(2) no
C23 H25 2_566 3.42(2) no
C23 H32 . 2.12(2) no
C23 H33 . 0.993(8) no
C23 H34 . 0.887(5) no
C23 H35 . 0.899(5) no
C23 H36 . 2.61(2) no
C23 H37 . 2.72(2) no
C23 H38 . 3.31(3) no
C24 H5 2_666 3.6(1) no
C24 H6 1_465 3.4(2) no
C24 H7 1_465 3.2(2) no
C24 H7 2_666 3.2(2) no
C24 H23 . 2.87(3) no
C24 H24 . 2.83(3) no
C24 H25 . 2.81(2) no
C24 H32 . 2.08(1) no
C24 H33 . 2.63(2) no
C24 H34 . 3.31(3) no
C24 H35 . 2.54(2) no
C24 H36 . 0.789(7) no
C24 H37 . 0.950(6) no
C24 H38 . 0.899(7) no

loop_
_geom_torsion_atom_site_label_1
_geom_torsion_atom_site_label_2
_geom_torsion_atom_site_label_3
_geom_torsion_atom_site_label_4
_geom_torsion
_geom_torsion_publ_flag
S1 Cu1 Cl1 Cu2 -20.1(1) yes
N1 Cu1 Cl1 Cu2 80.9(5) yes
N2 Cu1 Cl1 Cu2 -171.7(4) yes
Cl1 Cu1 S1 S2 43.1(1) yes
Cl1 Cu1 S1 C1 145.9(3) yes
N1 Cu1 S1 S2 -87.0(3) yes
N1 Cu1 S1 C1 15.9(4) yes
N2 Cu1 S1 S2 -167.2(4) yes
N2 Cu1 S1 C1 -64.4(5) yes
Cl1 Cu1 N1 C2 -101.9(5) yes
Cl1 Cu1 N1 C3 143.0(4) yes
Cl1 Cu1 N1 C10 22.3(6) yes
S1 Cu1 N1 C2 7.3(4) yes
S1 Cu1 N1 C3 -107.8(4) yes
S1 Cu1 N1 C10 131.4(5) yes
N2 Cu1 N1 C2 133.9(5) yes
N2 Cu1 N1 C3 18.7(5) yes
N2 Cu1 N1 C10 -102.0(5) yes
Cl1 Cu1 N2 C4 -136.5(4) yes
Cl1 Cu1 N2 C8 36.3(6) yes
S1 Cu1 N2 C4 77.9(5) yes
S1 Cu1 N2 C8 -109.4(5) yes
N1 Cu1 N2 C4 -5.1(5) yes
N1 Cu1 N2 C8 167.7(6) yes
S2 Cu2 Cl1 Cu1 -7.5(1) yes
N3 Cu2 Cl1 Cu1 96.1(5) yes
N4 Cu2 Cl1 Cu1 -155.2(4) yes
Cl1 Cu2 S2 S1 35.2(1) yes
Cl1 Cu2 S2 C13 140.8(3) yes
N3 Cu2 S2 S1 -100.1(3) yes
N3 Cu2 S2 C13 5.4(4) yes
N4 Cu2 S2 S1 -177.9(4) yes
N4 Cu2 S2 C13 -72.3(5) yes
Cl1 Cu2 N3 C14 -143.1(3) yes
Cl1 Cu2 N3 C15 103.0(4) yes
Cl1 Cu2 N3 C22 -20.7(6) yes
S2 Cu2 N3 C14 -31.1(4) yes
S2 Cu2 N3 C15 -145.0(4) yes
S2 Cu2 N3 C22 91.3(5) yes
N4 Cu2 N3 C14 92.6(5) yes
N4 Cu2 N3 C15 -21.4(5) yes
N4 Cu2 N3 C22 -145.0(5) yes
Cl1 Cu2 N4 C16 -126.4(4) yes
Cl1 Cu2 N4 C20 51.8(6) yes
S2 Cu2 N4 C16 90.8(5) yes
S2 Cu2 N4 C20 -91.0(5) yes
N3 Cu2 N4 C16 9.8(5) yes
N3 Cu2 N4 C20 -172.1(6) yes
Cu1 S1 S2 Cu2 -46.48(9) yes
Cu1 S1 S2 C13 -150.0(2) yes
C1 S1 S2 Cu2 -145.3(4) yes
C1 S1 S2 C13 111.2(5) yes
Cu1 S1 C1 C2 -40.3(5) yes
S2 S1 C1 C2 62.6(5) yes
Cu2 S2 C13 C14 20.6(5) yes
S1 S2 C13 C14 126.6(4) yes
Cu1 N1 C2 C1 -35.1(5) yes
C3 N1 C2 C1 76.1(6) yes
C10 N1 C2 C1 -162.0(5) yes
Cu1 N1 C3 C4 -29.0(5) yes
C2 N1 C3 C4 -143.9(5) yes
C10 N1 C3 C4 94.5(6) yes
Cu1 N1 C10 C11 -58.2(5) yes
Cu1 N1 C10 C12 61.2(5) yes
C2 N1 C10 C11 64.9(7) yes
C2 N1 C10 C12 -175.7(5) yes
C3 N1 C10 C11 -174.5(5) yes
C3 N1 C10 C12 -55.0(7) yes
Cu1 N2 C4 C3 -10.6(5) yes
Cu1 N2 C4 C5 174.5(4) yes
C8 N2 C4 C3 176.1(5) yes
C8 N2 C4 C5 1.2(8) yes
Cu1 N2 C8 C7 -174.8(4) yes
Cu1 N2 C8 C9 6.9(6) yes
C4 N2 C8 C7 -2.3(8) yes
C4 N2 C8 C9 179.4(5) yes
Cu2 N3 C14 C13 54.6(4) yes
C15 N3 C14 C13 163.5(5) yes
C22 N3 C14 C13 -71.3(6) yes
Cu2 N3 C15 C16 29.1(4) yes
C14 N3 C15 C16 -78.8(6) yes
C22 N3 C15 C16 156.1(5) yes
Cu2 N3 C22 C23 40.6(5) yes
Cu2 N3 C22 C24 165.8(4) yes
C14 N3 C22 C23 157.6(5) yes
C14 N3 C22 C24 -77.2(7) yes
C15 N3 C22 C23 -78.5(6) yes
C15 N3 C22 C24 46.8(7) yes
Cu2 N4 C16 C15 4.7(5) yes
Cu2 N4 C16 C17 179.6(4) yes
C20 N4 C16 C15 -173.6(5) yes
C20 N4 C16 C17 1.3(8) yes
Cu2 N4 C20 C19 -177.6(3) yes
Cu2 N4 C20 C21 2.3(6) yes
C16 N4 C20 C19 0.5(8) yes
C16 N4 C20 C21 -179.6(5) yes
S1 C1 C2 N1 53.8(5) yes
N1 C3 C4 N2 29.2(7) yes
N1 C3 C4 C5 -155.9(5) yes
N2 C4 C5 C6 0.1(8) yes
C3 C4 C5 C6 -174.5(5) yes
C4 C5 C6 C7 -0.3(9) yes
C5 C6 C7 C8 -0.7(9) yes
C6 C7 C8 N2 2.1(9) yes
C6 C7 C8 C9 -179.7(6) yes
S2 C13 C14 N3 -53.9(5) yes
N3 C15 C16 N4 -25.6(7) yes
N3 C15 C16 C17 159.5(5) yes
N4 C16 C17 C18 -2.0(8) yes
C15 C16 C17 C18 172.8(5) yes
C16 C17 C18 C19 0.8(8) yes
C17 C18 C19 C20 1.0(8) yes
C18 C19 C20 N4 -1.7(8) yes
C18 C19 C20 C21 178.4(5) yes
